data_4079218
loop_
_publ_author_name
'Poon, Ka Chun'
'Shi, Chuan'
'Sung, Herman H.-Y.'
'Williams, Ian D.'
'Lin, Zhenyang'
'Jia, Guochen'

_publ_section_title
;
 Synthesis of Alkenyl Ylide Complexes from Reactions of
 ReOCl2(OEt)(PPh3)2with Alkynols
;
_journal_issue 20
_journal_name_full Organometallics
_journal_page_first 7085
_journal_paper_doi 10.1021/om3005788
_journal_volume 31
_journal_year 2012
_chemical_formula_moiety 'C45 H37 Cl2 O2 P2 Re, C H2 Cl2, H2 O'
_chemical_formula_sum 'C46 H41 Cl4 O3 P2 Re'
_chemical_formula_weight 1031.73
_chemical_name_systematic
;
 ? 
;
_space_group_IT_number 14
_space_group_name_Hall '-P 2yn'
_symmetry_cell_setting monoclinic
_symmetry_space_group_name_Hall '-P 2yn'
_symmetry_space_group_name_H-M 'P 1 21/n 1'
_atom_sites_solution_hydrogens geom
_atom_sites_solution_primary direct
_atom_sites_solution_secondary difmap
_audit_creation_date 2012-05-16
_audit_creation_method
;
  Olex2 1.2-beta
  (compiled May  9 2012 12:37:22, GUI svn.r4230)
;
_cell_angle_alpha 90.00
_cell_angle_beta 97.300(4)
_cell_angle_gamma 90.00
_cell_formula_units_Z 4
_cell_length_a 10.696(3)
_cell_length_b 20.473(6)
_cell_length_c 19.164(5)
_cell_measurement_reflns_used 3660
_cell_measurement_temperature 100(2)
_cell_measurement_theta_max 23.04
_cell_measurement_theta_min 2.16
_cell_volume 4163(2)
_computing_cell_refinement 'SAINT v7.34A (Bruker, 200?)'
_computing_data_reduction 'SAINT v7.34A (Bruker, 200?)'
_computing_molecular_graphics
;
O. V. Dolomanov, L. J. Bourhis, R. J. Gildea, J. A. K. Howard and H. Puschmann,
OLEX2: a complete structure solution, refinement and analysis program.
J. Appl. Cryst. (2009). 42, 339-341.
;
_computing_publication_material
;
O. V. Dolomanov, L. J. Bourhis, R. J. Gildea, J. A. K. Howard and H. Puschmann,
OLEX2: a complete structure solution, refinement and analysis program.
J. Appl. Cryst. (2009). 42, 339-341.
;
_computing_structure_refinement
;
XL, G.M. Sheldrick, Acta Cryst.
(2008). A64, 112-122
;
_computing_structure_solution 'SHELXS-97 (Sheldrick, 1990)'
_diffrn_ambient_temperature 100.15
_diffrn_detector_area_resol_mean 8
_diffrn_measured_fraction_theta_full 0.995
_diffrn_measured_fraction_theta_max 0.994
_diffrn_measurement_device_type 'Bruker SMART APEX CCD area detector'
_diffrn_measurement_method '\w and \f scans'
_diffrn_radiation_monochromator graphite
_diffrn_radiation_type MoK\a
_diffrn_radiation_wavelength 0.71073
_diffrn_reflns_av_R_equivalents 0.0829
_diffrn_reflns_av_unetI/netI 0.0892
_diffrn_reflns_limit_h_max 13
_diffrn_reflns_limit_h_min -13
_diffrn_reflns_limit_k_max 26
_diffrn_reflns_limit_k_min -26
_diffrn_reflns_limit_l_max 24
_diffrn_reflns_limit_l_min -21
_diffrn_reflns_number 30581
_diffrn_reflns_theta_full 25.00
_diffrn_reflns_theta_max 27.00
_diffrn_reflns_theta_min 1.46
_diffrn_source 'sealed tube'
_diffrn_source_current 40
_diffrn_source_power 1.5
_diffrn_source_voltage 50
_exptl_absorpt_coefficient_mu 3.294
_exptl_absorpt_correction_T_max 1
_exptl_absorpt_correction_T_min 0.861485
_exptl_absorpt_correction_type multi-scan
_exptl_absorpt_process_details
;
SADABS-2004/1 (Bruker,2004) was used for absorption correction.
R(int) was 0.0722 before and 0.0470 after correction.
The Ratio of minimum to maximum transmission is 0.8615.
The \l/2 correction factor is 0.0015.
;
_exptl_crystal_colour purple
_exptl_crystal_density_diffrn 1.646
_exptl_crystal_density_method 'not measured'
_exptl_crystal_description block
_exptl_crystal_F_000 2056
_exptl_crystal_size_max 0.20
_exptl_crystal_size_mid 0.15
_exptl_crystal_size_min 0.08
_refine_diff_density_max 1.267
_refine_diff_density_min -1.064
_refine_diff_density_rms 0.154
_refine_ls_extinction_method none
_refine_ls_goodness_of_fit_ref 1.003
_refine_ls_hydrogen_treatment constr
_refine_ls_matrix_type full
_refine_ls_number_parameters 505
_refine_ls_number_reflns 9046
_refine_ls_number_restraints 0
_refine_ls_restrained_S_all 1.003
_refine_ls_R_factor_all 0.0776
_refine_ls_R_factor_gt 0.0418
_refine_ls_shift/su_max 0.002
_refine_ls_shift/su_mean 0.000
_refine_ls_structure_factor_coef Fsqd
_refine_ls_weighting_details 'calc w=1/[\s^2^(Fo^2^)+(0.0080P)^2^+0.0000P] where P=(Fo^2^+2Fc^2^)/3'
_refine_ls_weighting_scheme calc
_refine_ls_wR_factor_gt 0.0598
_refine_ls_wR_factor_ref 0.0645
_reflns_number_gt 6331
_reflns_number_total 9046
_reflns_threshold_expression >2sigma(I)
_cod_data_source_file om3005788_si_001.cif
_cod_data_source_block cool1_Complex2
_cod_depositor_comments
;
The following automatic conversions were performed:

'_symmetry_cell_setting' value 'Monoclinic' changed to 'monoclinic'
according to /home/saulius/struct/CIF-dictionaries/cif_core.dic
dictionary named 'cif_core.dic' version 2.4.2 from 2011-04-26.

Automatic conversion script
Id: cif_fix_values 1891 2012-01-12 08:04:46Z andrius 
;
_cod_original_cell_volume 4162.8(19)
_cod_original_sg_symbol_H-M P2(1)/n
_cod_database_code 4079218

loop_
_space_group_symop_id
_space_group_symop_operation_xyz
1 'x, y, z'
2 '-x+1/2, y+1/2, -z+1/2'
3 '-x, -y, -z'
4 'x-1/2, -y-1/2, z-1/2'

loop_
_atom_site_label
_atom_site_type_symbol
_atom_site_fract_x
_atom_site_fract_y
_atom_site_fract_z
_atom_site_U_iso_or_equiv
_atom_site_adp_type
_atom_site_occupancy
_atom_site_symmetry_multiplicity
_atom_site_calc_flag
_atom_site_refinement_flags
Re1 Re 0.940841(17) 0.387999(10) 0.722958(11) 0.01318(5) Uani 1 1 d .
Cl1 Cl 0.98540(11) 0.46866(7) 0.81911(7) 0.0265(3) Uani 1 1 d .
Cl2 Cl 1.14436(10) 0.41553(6) 0.68595(7) 0.0198(3) Uani 1 1 d .
P1 P 0.59350(11) 0.40482(6) 0.84956(7) 0.0146(3) Uani 1 1 d .
P2 P 0.91315(11) 0.31288(6) 0.62406(7) 0.0143(3) Uani 1 1 d .
O1 O 0.8790(3) 0.45817(15) 0.66374(16) 0.0156(8) Uani 1 1 d .
O2 O 0.9757(3) 0.32419(16) 0.77865(16) 0.0173(8) Uani 1 1 d .
C1 C 0.7272(4) 0.3773(2) 0.8125(2) 0.0143(11) Uani 1 1 d .
H1 H 0.7878 0.3529 0.8422 0.017 Uiso 1 1 calc R
C2 C 0.7517(4) 0.3877(2) 0.7459(2) 0.0139(10) Uani 1 1 d .
C3 C 0.6464(4) 0.4045(2) 0.6907(2) 0.0125(11) Uani 1 1 d .
C4 C 0.6536(4) 0.4580(2) 0.6453(3) 0.0151(11) Uani 1 1 d .
C5 C 0.7712(4) 0.4987(2) 0.6514(3) 0.0186(11) Uani 1 1 d .
H5A H 0.7738 0.5238 0.6074 0.022 Uiso 1 1 calc R
H5B H 0.7709 0.5301 0.6906 0.022 Uiso 1 1 calc R
C6 C 0.5384(4) 0.3652(2) 0.6801(2) 0.0144(11) Uani 1 1 d .
H6 H 0.5328 0.3283 0.7095 0.017 Uiso 1 1 calc R
C7 C 0.4400(4) 0.3785(2) 0.6282(3) 0.0186(12) Uani 1 1 d .
H7 H 0.3686 0.3505 0.6217 0.022 Uiso 1 1 calc R
C8 C 0.4459(4) 0.4326(3) 0.5859(3) 0.0222(12) Uani 1 1 d .
H8 H 0.3774 0.4430 0.5512 0.027 Uiso 1 1 calc R
C9 C 0.5526(4) 0.4717(2) 0.5945(2) 0.0171(11) Uani 1 1 d .
H9 H 0.5567 0.5087 0.5649 0.021 Uiso 1 1 calc R
C11 C 0.5317(4) 0.4785(2) 0.8066(2) 0.0122(10) Uani 1 1 d .
C12 C 0.4088(4) 0.4840(2) 0.7740(2) 0.0145(11) Uani 1 1 d .
H12 H 0.3556 0.4466 0.7697 0.017 Uiso 1 1 calc R
C13 C 0.3632(4) 0.5435(2) 0.7479(2) 0.0169(11) Uani 1 1 d .
H13 H 0.2784 0.5474 0.7265 0.020 Uiso 1 1 calc R
C14 C 0.4417(4) 0.5972(2) 0.7530(2) 0.0197(12) Uani 1 1 d .
H14 H 0.4102 0.6381 0.7351 0.024 Uiso 1 1 calc R
C15 C 0.5662(5) 0.5925(2) 0.7838(3) 0.0220(12) Uani 1 1 d .
H15 H 0.6200 0.6296 0.7864 0.026 Uiso 1 1 calc R
C16 C 0.6103(4) 0.5331(2) 0.8105(3) 0.0205(12) Uani 1 1 d .
H16 H 0.6951 0.5293 0.8318 0.025 Uiso 1 1 calc R
C21 C 0.6527(4) 0.4259(2) 0.9399(2) 0.0152(11) Uani 1 1 d .
C22 C 0.5771(4) 0.4206(2) 0.9932(2) 0.0173(11) Uani 1 1 d .
H22 H 0.4938 0.4041 0.9827 0.021 Uiso 1 1 calc R
C23 C 0.6203(5) 0.4387(2) 1.0614(3) 0.0225(12) Uani 1 1 d .
H23 H 0.5677 0.4344 1.0975 0.027 Uiso 1 1 calc R
C24 C 0.7414(4) 0.4633(2) 1.0765(3) 0.0215(12) Uani 1 1 d .
H24 H 0.7723 0.4758 1.1232 0.026 Uiso 1 1 calc R
C25 C 0.8171(4) 0.4696(3) 1.0238(3) 0.0240(13) Uani 1 1 d .
H25 H 0.9000 0.4865 1.0346 0.029 Uiso 1 1 calc R
C26 C 0.7732(4) 0.4515(2) 0.9553(3) 0.0197(12) Uani 1 1 d .
H26 H 0.8254 0.4566 0.9191 0.024 Uiso 1 1 calc R
C31 C 0.4710(4) 0.3447(2) 0.8536(2) 0.0170(11) Uani 1 1 d .
C32 C 0.3510(4) 0.3610(3) 0.8686(2) 0.0223(12) Uani 1 1 d .
H32 H 0.3298 0.4054 0.8755 0.027 Uiso 1 1 calc R
C33 C 0.2625(5) 0.3123(3) 0.8736(3) 0.0278(13) Uani 1 1 d .
H33 H 0.1801 0.3235 0.8831 0.033 Uiso 1 1 calc R
C34 C 0.2933(5) 0.2484(3) 0.8648(3) 0.0343(15) Uani 1 1 d .
H34 H 0.2321 0.2154 0.8687 0.041 Uiso 1 1 calc R
C35 C 0.4126(5) 0.2308(3) 0.8501(3) 0.0292(14) Uani 1 1 d .
H35 H 0.4333 0.1862 0.8441 0.035 Uiso 1 1 calc R
C36 C 0.5009(5) 0.2795(2) 0.8443(2) 0.0218(12) Uani 1 1 d .
H36 H 0.5826 0.2681 0.8339 0.026 Uiso 1 1 calc R
C41 C 0.8658(5) 0.3588(2) 0.5440(3) 0.0197(12) Uani 1 1 d .
C42 C 0.7395(5) 0.3625(2) 0.5161(3) 0.0236(12) Uani 1 1 d .
H42 H 0.6786 0.3368 0.5357 0.028 Uiso 1 1 calc R
C43 C 0.7023(5) 0.4037(2) 0.4595(3) 0.0271(13) Uani 1 1 d .
H43 H 0.6161 0.4060 0.4401 0.032 Uiso 1 1 calc R
C44 C 0.7903(6) 0.4407(3) 0.4319(3) 0.0309(14) Uani 1 1 d .
H44 H 0.7645 0.4691 0.3936 0.037 Uiso 1 1 calc R
C45 C 0.9153(6) 0.4374(3) 0.4588(3) 0.0327(14) Uani 1 1 d .
H45 H 0.9754 0.4629 0.4384 0.039 Uiso 1 1 calc R
C46 C 0.9543(5) 0.3973(2) 0.5154(3) 0.0261(13) Uani 1 1 d .
H46 H 1.0405 0.3960 0.5348 0.031 Uiso 1 1 calc R
C51 C 1.0594(4) 0.2705(2) 0.6107(3) 0.0157(11) Uani 1 1 d .
C52 C 1.1410(4) 0.2514(2) 0.6679(3) 0.0188(11) Uani 1 1 d .
H52 H 1.1213 0.2598 0.7140 0.023 Uiso 1 1 calc R
C53 C 1.2529(4) 0.2196(2) 0.6587(3) 0.0234(12) Uani 1 1 d .
H53 H 1.3089 0.2060 0.6985 0.028 Uiso 1 1 calc R
C54 C 1.2823(5) 0.2080(2) 0.5917(3) 0.0266(13) Uani 1 1 d .
H54 H 1.3595 0.1872 0.5856 0.032 Uiso 1 1 calc R
C55 C 1.2010(5) 0.2263(2) 0.5343(3) 0.0248(13) Uani 1 1 d .
H55 H 1.2209 0.2177 0.4882 0.030 Uiso 1 1 calc R
C56 C 1.0886(4) 0.2576(2) 0.5435(3) 0.0217(12) Uani 1 1 d .
H56 H 1.0318 0.2703 0.5037 0.026 Uiso 1 1 calc R
C61 C 0.7994(4) 0.2462(2) 0.6242(2) 0.0145(11) Uani 1 1 d .
C62 C 0.7818(4) 0.2036(2) 0.5671(3) 0.0223(12) Uani 1 1 d .
H62 H 0.8276 0.2099 0.5283 0.027 Uiso 1 1 calc R
C63 C 0.6976(5) 0.1519(3) 0.5667(3) 0.0280(13) Uani 1 1 d .
H63 H 0.6858 0.1229 0.5277 0.034 Uiso 1 1 calc R
C64 C 0.6310(4) 0.1428(2) 0.6233(3) 0.0250(13) Uani 1 1 d .
H64 H 0.5732 0.1075 0.6227 0.030 Uiso 1 1 calc R
C65 C 0.6474(4) 0.1840(2) 0.6802(3) 0.0196(12) Uani 1 1 d .
H65 H 0.6015 0.1774 0.7188 0.024 Uiso 1 1 calc R
C66 C 0.7323(4) 0.2358(2) 0.6805(3) 0.0187(12) Uani 1 1 d .
H66 H 0.7444 0.2642 0.7199 0.022 Uiso 1 1 calc R
C1S C 0.4210(6) 0.2942(3) 0.3761(3) 0.0476(18) Uani 1 1 d .
H1SA H 0.4838 0.3279 0.3677 0.057 Uiso 1 1 calc R
H1SB H 0.4096 0.2652 0.3344 0.057 Uiso 1 1 calc R
Cl1S Cl 0.47965(13) 0.24833(9) 0.44982(8) 0.0464(4) Uani 1 1 d .
Cl2S Cl 0.27800(17) 0.33231(8) 0.38455(10) 0.0614(5) Uani 1 1 d .
O1W O 0.9632(4) 0.4165(2) 0.2845(2) 0.0621(14) Uani 1 1 d .
H1WA H 1.0061 0.4407 0.3146 0.075 Uiso 1 1 d R
H1WB H 0.9582 0.4358 0.2450 0.075 Uiso 1 1 d R

loop_
_atom_site_aniso_label
_atom_site_aniso_U_11
_atom_site_aniso_U_22
_atom_site_aniso_U_33
_atom_site_aniso_U_23
_atom_site_aniso_U_13
_atom_site_aniso_U_12
Re1 0.01127(8) 0.01650(9) 0.01149(10) -0.00116(11) 0.00039(6) -0.00003(10)
Cl1 0.0234(7) 0.0338(8) 0.0228(8) -0.0132(7) 0.0045(6) -0.0076(6)
Cl2 0.0123(6) 0.0237(7) 0.0230(7) -0.0014(6) 0.0010(5) -0.0045(5)
P1 0.0154(6) 0.0168(7) 0.0118(7) -0.0001(6) 0.0027(5) -0.0001(5)
P2 0.0169(6) 0.0150(7) 0.0109(7) 0.0013(6) 0.0017(5) 0.0003(5)
O1 0.0101(16) 0.0170(18) 0.020(2) 0.0027(16) 0.0041(14) 0.0017(14)
O2 0.0155(16) 0.026(2) 0.0109(19) 0.0034(16) 0.0022(14) 0.0013(15)
C1 0.011(2) 0.013(3) 0.017(3) 0.003(2) -0.0020(19) 0.0034(19)
C2 0.014(2) 0.007(2) 0.022(3) 0.003(3) 0.006(2) 0.000(2)
C3 0.017(2) 0.015(3) 0.007(3) -0.006(2) 0.0038(19) 0.0030(19)
C4 0.014(2) 0.014(3) 0.020(3) -0.002(2) 0.010(2) 0.007(2)
C5 0.022(3) 0.015(3) 0.019(3) 0.005(2) 0.004(2) 0.005(2)
C6 0.019(2) 0.010(2) 0.016(3) -0.004(2) 0.012(2) 0.001(2)
C7 0.009(2) 0.020(3) 0.027(3) -0.008(3) 0.003(2) -0.001(2)
C8 0.019(3) 0.032(3) 0.015(3) 0.001(3) -0.001(2) 0.003(2)
C9 0.019(3) 0.022(3) 0.011(3) 0.003(2) 0.004(2) 0.003(2)
C11 0.013(2) 0.018(3) 0.007(3) 0.000(2) 0.0045(19) -0.001(2)
C12 0.016(2) 0.016(3) 0.011(3) -0.002(2) 0.002(2) -0.004(2)
C13 0.018(2) 0.024(3) 0.008(3) -0.001(2) 0.000(2) 0.002(2)
C14 0.033(3) 0.015(3) 0.012(3) -0.004(2) 0.004(2) 0.003(2)
C15 0.025(3) 0.020(3) 0.019(3) 0.002(3) -0.001(2) -0.005(2)
C16 0.017(3) 0.025(3) 0.020(3) -0.001(3) 0.004(2) -0.002(2)
C21 0.018(2) 0.014(3) 0.013(3) -0.001(2) -0.002(2) 0.001(2)
C22 0.015(2) 0.020(3) 0.016(3) 0.000(2) 0.002(2) 0.006(2)
C23 0.025(3) 0.026(3) 0.017(3) 0.000(3) 0.005(2) 0.002(2)
C24 0.024(3) 0.025(3) 0.015(3) -0.005(2) -0.001(2) 0.003(2)
C25 0.015(3) 0.035(3) 0.021(3) 0.002(3) -0.002(2) 0.002(2)
C26 0.021(3) 0.029(3) 0.009(3) 0.003(2) 0.003(2) 0.002(2)
C31 0.027(3) 0.015(3) 0.010(3) 0.000(2) 0.005(2) -0.002(2)
C32 0.026(3) 0.028(3) 0.013(3) 0.003(2) 0.001(2) -0.006(2)
C33 0.020(3) 0.049(4) 0.014(3) 0.006(3) 0.001(2) -0.006(3)
C34 0.047(4) 0.040(4) 0.016(3) 0.002(3) 0.005(3) -0.026(3)
C35 0.056(4) 0.022(3) 0.011(3) -0.001(3) 0.009(3) -0.012(3)
C36 0.030(3) 0.028(3) 0.008(3) -0.004(2) 0.004(2) -0.003(2)
C41 0.035(3) 0.014(3) 0.010(3) 0.000(2) 0.002(2) -0.002(2)
C42 0.029(3) 0.031(3) 0.011(3) -0.002(2) 0.002(2) 0.008(2)
C43 0.035(3) 0.027(3) 0.018(3) 0.000(3) -0.002(3) 0.014(2)
C44 0.059(4) 0.023(3) 0.009(3) 0.000(3) -0.003(3) 0.013(3)
C45 0.059(4) 0.025(3) 0.014(3) 0.003(3) 0.006(3) -0.012(3)
C46 0.035(3) 0.027(3) 0.015(3) -0.002(3) -0.001(2) -0.013(3)
C51 0.014(2) 0.017(3) 0.017(3) 0.001(2) 0.003(2) -0.003(2)
C52 0.020(3) 0.020(3) 0.017(3) 0.002(2) 0.004(2) 0.002(2)
C53 0.021(3) 0.020(3) 0.029(3) 0.005(3) 0.000(2) 0.006(2)
C54 0.019(3) 0.022(3) 0.038(4) -0.006(3) 0.004(3) -0.002(2)
C55 0.028(3) 0.025(3) 0.023(3) -0.008(3) 0.010(3) -0.001(2)
C56 0.021(3) 0.021(3) 0.023(3) -0.003(3) 0.002(2) -0.005(2)
C61 0.016(2) 0.012(3) 0.013(3) 0.000(2) -0.007(2) 0.004(2)
C62 0.026(3) 0.019(3) 0.020(3) 0.003(2) -0.002(2) -0.003(2)
C63 0.029(3) 0.025(3) 0.028(3) -0.003(3) -0.007(3) -0.004(2)
C64 0.016(3) 0.020(3) 0.036(4) 0.007(3) -0.006(2) -0.004(2)
C65 0.013(2) 0.016(3) 0.030(3) 0.007(3) 0.004(2) 0.002(2)
C66 0.018(3) 0.017(3) 0.021(3) 0.003(2) 0.001(2) 0.003(2)
C1S 0.060(4) 0.056(4) 0.029(4) -0.002(4) 0.011(3) 0.003(4)
Cl1S 0.0295(8) 0.0772(12) 0.0334(9) 0.0055(9) 0.0080(7) 0.0078(8)
Cl2S 0.0672(12) 0.0384(10) 0.0801(14) 0.0147(10) 0.0150(10) 0.0169(9)
O1W 0.059(3) 0.064(3) 0.064(3) 0.007(3) 0.011(3) -0.011(2)

loop_
_atom_type_symbol
_atom_type_description
_atom_type_scat_dispersion_real
_atom_type_scat_dispersion_imag
_atom_type_scat_source
C C 0.0033 0.0016 'International Tables Vol C Tables 4.2.6.8 and 6.1.1.4'
H H 0.0000 0.0000 'International Tables Vol C Tables 4.2.6.8 and 6.1.1.4'
O O 0.0106 0.0060 'International Tables Vol C Tables 4.2.6.8 and 6.1.1.4'
P P 0.1023 0.0942 'International Tables Vol C Tables 4.2.6.8 and 6.1.1.4'
Cl Cl 0.1484 0.1585 'International Tables Vol C Tables 4.2.6.8 and 6.1.1.4'
Re Re -1.0185 7.2310 'International Tables Vol C Tables 4.2.6.8 and 6.1.1.4'

loop_
_geom_angle_atom_site_label_1
_geom_angle_atom_site_label_2
_geom_angle_atom_site_label_3
_geom_angle
Cl2 Re1 Cl1 88.15(4)
P2 Re1 Cl1 174.85(4)
P2 Re1 Cl2 86.81(4)
O1 Re1 Cl1 87.69(10)
O1 Re1 Cl2 84.68(9)
O1 Re1 P2 90.80(10)
O1 Re1 C2 81.79(15)
O2 Re1 Cl1 92.25(11)
O2 Re1 Cl2 103.15(10)
O2 Re1 P2 89.92(11)
O2 Re1 O1 172.17(13)
O2 Re1 C2 90.38(16)
C2 Re1 Cl1 86.93(13)
C2 Re1 Cl2 165.78(13)
C2 Re1 P2 97.73(13)
C1 P1 C11 110.5(2)
C1 P1 C21 104.9(2)
C1 P1 C31 115.4(2)
C11 P1 C21 107.5(2)
C11 P1 C31 111.3(2)
C31 P1 C21 106.7(2)
C41 P2 Re1 108.97(16)
C41 P2 C51 106.1(2)
C41 P2 C61 105.8(2)
C51 P2 Re1 112.75(16)
C61 P2 Re1 119.14(16)
C61 P2 C51 103.1(2)
C5 O1 Re1 139.3(3)
C2 C1 P1 126.4(3)
C1 C2 Re1 120.0(3)
C1 C2 C3 119.3(4)
C3 C2 Re1 120.5(3)
C4 C3 C2 121.7(4)
C6 C3 C2 120.4(4)
C6 C3 C4 117.8(4)
C3 C4 C5 119.7(4)
C9 C4 C3 119.5(4)
C9 C4 C5 120.8(4)
O1 C5 C4 110.2(4)
C7 C6 C3 122.1(4)
C8 C7 C6 119.5(4)
C7 C8 C9 119.6(5)
C8 C9 C4 121.4(5)
C12 C11 P1 123.0(3)
C12 C11 C16 119.3(4)
C16 C11 P1 117.5(3)
C13 C12 C11 120.3(4)
C14 C13 C12 119.6(4)
C13 C14 C15 121.1(4)
C16 C15 C14 118.8(4)
C15 C16 C11 120.8(5)
C22 C21 P1 121.3(4)
C22 C21 C26 119.0(4)
C26 C21 P1 119.6(4)
C23 C22 C21 121.4(5)
C22 C23 C24 119.2(5)
C25 C24 C23 120.1(5)
C24 C25 C26 120.6(5)
C25 C26 C21 119.7(4)
C32 C31 P1 122.6(4)
C36 C31 P1 118.0(4)
C36 C31 C32 119.3(5)
C33 C32 C31 119.9(5)
C34 C33 C32 120.2(5)
C33 C34 C35 121.1(5)
C36 C35 C34 118.9(5)
C35 C36 C31 120.7(5)
C42 C41 P2 120.4(4)
C42 C41 C46 119.5(5)
C46 C41 P2 119.6(4)
C41 C42 C43 120.1(5)
C44 C43 C42 119.6(5)
C43 C44 C45 121.0(5)
C44 C45 C46 120.4(5)
C45 C46 C41 119.5(5)
C52 C51 P2 119.4(4)
C52 C51 C56 119.5(4)
C56 C51 P2 121.0(4)
C51 C52 C53 120.1(5)
C54 C53 C52 120.0(5)
C55 C54 C53 120.3(5)
C54 C55 C56 119.6(5)
C51 C56 C55 120.4(5)
C62 C61 P2 119.4(4)
C66 C61 P2 121.8(4)
C66 C61 C62 118.8(4)
C63 C62 C61 120.4(5)
C64 C63 C62 119.7(5)
C65 C64 C63 120.9(5)
C64 C65 C66 119.3(5)
C61 C66 C65 121.0(5)
Cl2S C1S Cl1S 113.2(3)

loop_
_geom_bond_atom_site_label_1
_geom_bond_atom_site_label_2
_geom_bond_distance
Re1 Cl1 2.4752(13)
Re1 Cl2 2.4397(13)
Re1 P2 2.4295(14)
Re1 O1 1.897(3)
Re1 O2 1.698(3)
Re1 C2 2.124(4)
P1 C1 1.769(4)
P1 C11 1.803(5)
P1 C21 1.818(5)
P1 C31 1.806(5)
P2 C41 1.815(5)
P2 C51 1.835(5)
P2 C61 1.828(5)
O1 C5 1.415(5)
C1 C2 1.351(6)
C2 C3 1.485(6)
C3 C4 1.406(6)
C3 C6 1.401(6)
C4 C5 1.501(6)
C4 C9 1.388(6)
C6 C7 1.379(6)
C7 C8 1.379(6)
C8 C9 1.388(6)
C11 C12 1.386(6)
C11 C16 1.395(6)
C12 C13 1.384(6)
C13 C14 1.379(6)
C14 C15 1.390(6)
C15 C16 1.380(6)
C21 C22 1.386(6)
C21 C26 1.389(6)
C22 C23 1.380(6)
C23 C24 1.385(6)
C24 C25 1.377(6)
C25 C26 1.388(6)
C31 C32 1.392(6)
C31 C36 1.391(6)
C32 C33 1.386(6)
C33 C34 1.366(7)
C34 C35 1.388(7)
C35 C36 1.387(7)
C41 C42 1.391(6)
C41 C46 1.396(6)
C42 C43 1.392(6)
C43 C44 1.366(7)
C44 C45 1.372(7)
C45 C46 1.383(7)
C51 C52 1.369(6)
C51 C56 1.388(6)
C52 C53 1.393(6)
C53 C54 1.380(7)
C54 C55 1.366(7)
C55 C56 1.393(6)
C61 C62 1.393(6)
C61 C66 1.387(6)
C62 C63 1.389(6)
C63 C64 1.383(7)
C64 C65 1.373(7)
C65 C66 1.394(6)
C1S Cl1S 1.746(6)
C1S Cl2S 1.743(6)
